data_7012997
loop_
_publ_author_name
'Sylvain Koeller'
'G\'erald Bernardinelli'
'Claude Piguet'

_publ_section_title
;
 A novel extended covalent tripod for assembling triple-helical
 nine-co-ordinated lanthanide(III) podates: the rational design of a
 single conformer
;
_journal_issue 12
_journal_name_full 'Dalton Trans.'
_journal_page_first 2395
_journal_page_last 2404
_journal_paper_doi 10.1039/b303404f
_journal_year 2003
_chemical_formula_moiety
;
Eu C C H3 (C22 H27 N4 O2)3 (Cl O4)3
;
_chemical_formula_sum 'C68 H84 Cl3 Eu N12 O18'
_chemical_formula_weight 1615.9
_chemical_name_common
;
1,1,1-tris-(2-(2-(6-diethylcarbamoyl-pyridin-2-yl)-1-ethyl-1H-
benzoimidazol-5-yl-methoxy)-ethyl)-ethane europium(iii) tris-perchlorate
;
_chemical_name_systematic
;
1,1,1-tris-{2-[2-(6-diethylcarbamoyl-pyridin-2-yl)-1-ethyl-1H-benzoimidazol-
5-yl-methoxy]-ethyl}-ethane europium(III) tris-perchlorate
;
_space_group_IT_number 161
_symmetry_cell_setting trigonal
_symmetry_space_group_name_Hall 'R 3 -2"c'
_symmetry_space_group_name_H-M 'R 3 c :H'
_audit_conform_dict_name cif_core.dic
_audit_conform_dict_version 2.0.1
_audit_creation_date 2003-04-15
_audit_creation_method from_xtal_archive_file_using_CIFIO
_audit_update_record 2003-04-15
_cell_angle_alpha 90.00000
_cell_angle_beta 90.00000
_cell_angle_gamma 120.0000
_cell_formula_units_Z 6
_cell_length_a 21.4967(8)
_cell_length_b 21.4967(8)
_cell_length_c 27.0965(12)
_cell_measurement_reflns_used 8000
_cell_measurement_temperature 200
_cell_measurement_theta_max 26.91
_cell_measurement_theta_min 4.2
_cell_volume 10843.9(7)
_computing_cell_refinement 'CELL (Stoe & Cie, 1999)'
_computing_data_collection 'EXPOSE (Stoe & Cie, 1999)'
_computing_data_reduction 'XRED (Stoe & Cie, 1999)'
_computing_molecular_graphics xtal_gx3
_computing_publication_material xtal_CIFIO
_computing_structure_refinement xtal_CRYLSQ
_computing_structure_solution Sir_97
_diffrn_detector_area_resol_mean 6
_diffrn_measurement_device_type 'Stoe Ipds'
_diffrn_measurement_method \f
_diffrn_radiation_type 'Mo K\a'
_diffrn_radiation_wavelength .71073
_diffrn_reflns_av_R_equivalents .05
_diffrn_reflns_limit_h_max 27
_diffrn_reflns_limit_h_min -27
_diffrn_reflns_limit_k_max 27
_diffrn_reflns_limit_k_min -27
_diffrn_reflns_limit_l_max 34
_diffrn_reflns_limit_l_min -34
_diffrn_reflns_number 34984
_diffrn_reflns_theta_max 26.91
_diffrn_standards_decay_% 0
_exptl_absorpt_coefficient_mu 1.06
_exptl_absorpt_correction_T_max .9325
_exptl_absorpt_correction_T_min .7829
_exptl_absorpt_correction_type numerical
_exptl_absorpt_process_details 'XRED; Stoe & Cie, 1999'
_exptl_crystal_colour colourless
_exptl_crystal_density_diffrn 1.485
_exptl_crystal_density_meas ?
_exptl_crystal_description prism
_exptl_crystal_size_max .20
_exptl_crystal_size_mid .19
_exptl_crystal_size_min .10
_refine_diff_density_max .872
_refine_diff_density_min -.833
_refine_ls_abs_structure_details Flack_xabs_refined
_refine_ls_abs_structure_Flack 0.00(2)
_refine_ls_extinction_coef .00000
_refine_ls_extinction_method none
_refine_ls_goodness_of_fit_ref 1.49(3)
_refine_ls_hydrogen_treatment noref
_refine_ls_number_parameters 320
_refine_ls_number_reflns 3447
_refine_ls_R_factor_gt .027
_refine_ls_shift/su_max .183
_refine_ls_structure_factor_coef F
_refine_ls_weighting_details \w=1/[\s^2^(Fo)+0.0006(Fo^2^)]
_refine_ls_weighting_scheme calc
_refine_ls_wR_factor_ref .032
_reflns_number_gt 3447
_reflns_number_total 5203
_reflns_threshold_expression 'refl observed if Fo > 4.0 \s(Fo)'
_cod_data_source_file b303404f.txt
_cod_data_source_block SYKO1
_cod_depositor_comments
;
The following automatic conversions were performed:

'_exptl_crystal_density_meas' value 'not_measured' was changed to '?'
- the value is perceived as not measured.

Automatic conversion script
Id: cif_fix_values 3008 2015-01-20 13:52:24Z robertas 
;
_cod_original_cell_volume 10844.0(9)
_cod_original_sg_symbol_H-M 'R 3c'
_cod_original_formula_sum 'C68 H84 N12 O18 Cl3 Eu'
_cod_database_code 7012997

loop_
_symmetry_equiv_pos_as_xyz
+x,+y,+z
-y,+x-y,+z
-y,-x,1/2+z
-x+y,-x,+z
+x,+x-y,1/2+z
-x+y,+y,1/2+z
2/3+x,1/3+y,1/3+z
1/3+x,2/3+y,2/3+z
2/3-y,1/3+x-y,1/3+z
1/3-y,2/3+x-y,2/3+z
2/3-y,1/3-x,5/6+z
1/3-y,2/3-x,1/6+z
2/3-x+y,1/3-x,1/3+z
1/3-x+y,2/3-x,2/3+z
2/3+x,1/3+x-y,5/6+z
1/3+x,2/3+x-y,1/6+z
2/3-x+y,1/3+y,5/6+z
1/3-x+y,2/3+y,1/6+z

loop_
_atom_site_label
_atom_site_fract_x
_atom_site_fract_y
_atom_site_fract_z
_atom_site_U_iso_or_equiv
_atom_site_occupancy
_atom_site_adp_type
Eu .33332 .66666 .62885(5) .01713(15) 1.00000 Uani
O1 .3746(5) .5161(5) .3842(3) .060(4) 1.00000 Uani
O2 .2984(3) .7267(3) .6890(2) .026(3) 1.00000 Uani
N1 .2498(4) .5619(4) .5713(3) .023(3) 1.00000 Uani
N2 .1411(4) .4841(4) .5416(3) .026(3) 1.00000 Uani
N3 .1964(4) .6214(4) .6342(3) .023(3) 1.00000 Uani
N4 .2237(5) .7705(5) .7036(3) .035(4) 1.00000 Uani
C1 .33327 .66663 .3494(8) .071(9) 1.00000 Uani
C2 .3273(13) .5957(9) .3723(6) .083(9) 1.00000 Uani
C3 .3889(8) .5831(10) .3690(6) .084(9) 1.00000 Uani
C4 .3774(6) .5077(6) .4354(4) .046(5) 1.00000 Uani
C5 .3109(5) .4985(5) .4635(4) .035(4) 1.00000 Uani
C6 .2424(5) .4489(5) .4456(4) .034(4) 1.00000 Uani
C7 .1809(5) .4396(5) .4682(4) .034(4) 1.00000 Uani
C8 .1905(4) .4798(4) .5108(3) .026(4) 1.00000 Uani
C9 .2584(5) .5287(4) .5298(3) .026(3) 1.00000 Uani
C10 .3199(5) .5386(5) .5055(3) .029(4) 1.00000 Uani
C11 .1794(4) .5323(5) .5774(3) .024(4) 1.00000 Uani
C12 .1499(4) .5553(4) .6180(3) .022(4) 1.00000 Uani
C13 .0835(5) .5127(5) .6404(4) .032(4) 1.00000 Uani
C14 .0650(4) .5393(6) .6807(4) .035(4) 1.00000 Uani
C15 .1121(5) .6094(5) .6971(4) .032(4) 1.00000 Uani
C16 .1765(5) .6481(5) .6716(3) .027(4) 1.00000 Uani
C17 .2360(5) .7198(5) .6887(3) .026(4) 1.00000 Uani
C18 .2821(6) .8345(6) .7296(5) .053(6) 1.00000 Uani
C19 .2588(10) .8363(9) .7836(6) .093(10) 1.00000 Uani
C20 .1588(6) .7747(6) .6896(5) .050(6) 1.00000 Uani
C21 .1744(10) .8318(12) .6525(9) .120(13) 1.00000 Uani
C22 .0628(5) .4491(5) .5309(4) .032(4) 1.00000 Uani
C23 .0237(6) .3719(5) .5479(5) .043(5) 1.00000 Uani
C24 .33333 .66667 .2966(10) .127(19) 1.00000 Uani
Cl1 .6834(3) .0492(2) .21920(18) .108(3) 1.00000 Uani
O01 .6503(6) .0186(6) .1761(5) .069(6) .781(15) Uani
O02 .7485(8) .1122(6) .2123(7) .103(9) .781(15) Uani
O03 .6949(12) -.0025(9) .2443(9) .229(18) .781(15) Uani
O04 .6302(13) .0675(13) .2428(10) .208(13) .781(15) Uiso
O01' .724(3) .1239(17) .2260(19) .14(4) .219(15) Uiso
O02' .7260(11) .0292(11) .1849(7) .016(7) .219(15) Uiso
O03' .676(3) .016(3) .2637(12) .065(14) .219(15) Uiso
O04' .6178(18) .028(3) .1973(15) .12(3) .219(15) Uiso
H21 .31630 .59509 .40744 .05000 1.00000 Uiso
H22 .28648 .55481 .35584 .05000 1.00000 Uiso
H31 .40389 .58882 .33446 .05000 1.00000 Uiso
H32 .42732 .61871 .38942 .05000 1.00000 Uiso
H41 .38107 .46471 .44137 .05000 1.00000 Uiso
H42 .41957 .54991 .44847 .05000 1.00000 Uiso
H6 .23841 .42077 .41615 .05000 1.00000 Uiso
H7 .13303 .40594 .45536 .05000 1.00000 Uiso
H10 .36788 .57295 .51783 .05000 1.00000 Uiso
H13 .05049 .46450 .62784 .05000 1.00000 Uiso
H14 .01941 .50869 .69806 .05000 1.00000 Uiso
H15 .10014 .63065 .72511 .05000 1.00000 Uiso
H181 .32598 .83116 .72958 .05000 1.00000 Uiso
H182 .29098 .87831 .71290 .05000 1.00000 Uiso
H191 .21475 .83843 .78410 .05000 1.00000 Uiso
H192 .24976 .79127 .80078 .05000 1.00000 Uiso
H193 .29701 .87709 .80114 .05000 1.00000 Uiso
H201 .12351 .72844 .67563 .05000 1.00000 Uiso
H202 .13946 .78448 .71937 .05000 1.00000 Uiso
H211 .20991 .87840 .66666 .05000 1.00000 Uiso
H212 .19396 .82236 .62291 .05000 1.00000 Uiso
H213 .13161 .83467 .64343 .05000 1.00000 Uiso
H221 .04285 .47521 .54805 .05000 1.00000 Uiso
H222 .05607 .45037 .49530 .05000 1.00000 Uiso
H231 .04384 .34549 .53092 .05000 1.00000 Uiso
H232 .03062 .37033 .58367 .05000 1.00000 Uiso
H233 -.02770 .34861 .54091 .05000 1.00000 Uiso
H24 .37423 .66237 .28533 .05000 1.00000 Uiso

loop_
_atom_site_aniso_label
_atom_site_aniso_U_11
_atom_site_aniso_U_22
_atom_site_aniso_U_33
_atom_site_aniso_U_12
_atom_site_aniso_U_13
_atom_site_aniso_U_23
Eu .01520(13) .01520(13) .02098(19) .00760(7) .00000 .00000
O1 .064(6) .062(5) .041(5) .021(5) .010(4) -.005(4)
O2 .019(4) .023(4) .033(3) .009(4) .001(2) -.004(2)
N1 .020(4) .018(3) .026(4) .006(3) .001(3) -.002(3)
N2 .023(4) .019(3) .035(4) .009(3) -.004(3) -.005(3)
N3 .020(4) .023(3) .029(4) .013(3) .001(3) .001(3)
N4 .019(4) .037(5) .050(4) .015(3) .009(5) -.004(5)
C1 .079(9) .079(9) .054(11) .040(5) .00000 .00000
C2 .099(11) .085(12) .064(10) .046(12) .016(9) .024(9)
C3 .070(10) .107(14) .070(8) .040(11) .008(7) .012(8)
C4 .041(6) .046(6) .045(6) .018(5) .001(5) -.023(5)
C5 .038(5) .037(5) .036(5) .023(4) .001(4) -.003(4)
C6 .038(5) .028(5) .032(5) .013(4) -.005(4) -.014(4)
C7 .040(5) .022(4) .033(5) .011(4) -.010(4) -.009(4)
C8 .025(4) .018(4) .033(5) .009(4) -.002(4) -.002(3)
C9 .030(5) .022(3) .026(3) .014(4) -.006(4) -.006(3)
C10 .028(5) .032(5) .028(4) .016(4) -.003(4) -.006(4)
C11 .020(4) .019(4) .032(5) .009(4) -.005(4) -.000(4)
C12 .015(4) .019(4) .032(4) .008(3) -.001(4) .002(3)
C13 .027(5) .025(4) .041(5) .012(4) .000(4) -.000(4)
C14 .021(4) .030(6) .052(5) .011(4) .011(3) .004(5)
C15 .022(4) .032(5) .042(5) .014(4) .009(4) -.003(4)
C16 .028(5) .023(4) .033(5) .014(4) .001(4) -.002(4)
C17 .027(4) .028(4) .025(4) .016(4) .002(4) .000(4)
C18 .040(6) .035(6) .085(8) .020(5) -.003(6) -.030(6)
C19 .101(12) .094(12) .080(10) .046(10) -.017(9) -.041(9)
C20 .040(6) .038(6) .084(8) .029(5) -.002(6) -.015(6)
C21 .082(12) .120(15) .176(18) .065(11) .011(13) .058(15)
C22 .018(4) .031(5) .041(5) .009(4) -.009(4) -.004(4)
C23 .041(6) .017(5) .065(8) .011(4) .022(5) -.000(5)
C24 .16(3) .16(3) .059(15) .080(11) .00000 .00000
Cl1 .107(4) .050(2) .119(4) .004(3) -.064(3) .011(3)
O01 .061(7) .056(7) .073(8) .016(6) -.042(6) -.017(6)
O02 .058(8) .033(6) .165(15) -.017(6) -.054(10) .010(8)
O03 .22(3) .046(8) .31(3) -.015(13) -.22(3) .040(15)

loop_
_atom_type_symbol
_atom_type_scat_source
_atom_type_scat_dispersion_real
_atom_type_scat_dispersion_imag
C Int._Tables_Vol_IV_Tables_2.2B_and_2.3.1 .002 .002
H Int._Tables_Vol_IV_Tables_2.2B_and_2.3.1 0 0
N Int._Tables_Vol_IV_Tables_2.2B_and_2.3.1 .004 .003
O Int._Tables_Vol_IV_Tables_2.2B_and_2.3.1 .008 .006
Cl Int._Tables_Vol_IV_Tables_2.2B_and_2.3.1 .132 .159
Eu Int._Tables_Vol_IV_Tables_2.2B_and_2.3.1 -.542 3.669

loop_
_geom_angle_atom_site_label_1
_geom_angle_atom_site_label_2
_geom_angle_atom_site_label_3
_geom_angle_site_symmetry_1
_geom_angle_site_symmetry_2
_geom_angle_site_symmetry_3
_geom_angle
O2 Eu N1 . . . 127.3(2)
O2 Eu N3 . . . 64.34(19)
O2 Eu O2 . . 2_665 79.6(3)
O2 Eu N1 . . 2_665 141.9(3)
O2 Eu N3 . . 2_665 134.4(3)
O2 Eu O2 . . 4_565 79.6(3)
O2 Eu N1 . . 4_565 80.0(3)
O2 Eu N3 . . 4_565 67.7(3)
N1 Eu N3 . . . 62.9(3)
N1 Eu O2 . . 2_665 80.0(2)
N1 Eu N1 . . 2_665 87.4(3)
N1 Eu N3 . . 2_665 74.6(3)
N1 Eu O2 . . 4_565 142.0(3)
N1 Eu N1 . . 4_565 87.4(3)
N1 Eu N3 . . 4_565 145.3(3)
N3 Eu O2 . . 2_665 67.7(3)
N3 Eu N1 . . 2_665 145.3(3)
N3 Eu N3 . . 2_665 119.7(3)
N3 Eu O2 . . 4_565 134.4(3)
N3 Eu N1 . . 4_565 74.6(3)
N3 Eu N3 . . 4_565 119.7(4)
O2 Eu N1 2_665 . 2_665 127.2(4)
O2 Eu N3 2_665 . 2_665 64.3(3)
O2 Eu O2 2_665 . 4_565 79.61(17)
O2 Eu N1 2_665 . 4_565 142.0(4)
O2 Eu N3 2_665 . 4_565 134.4(3)
N1 Eu N3 2_665 . 2_665 62.9(4)
N1 Eu O2 2_665 . 4_565 80.0(3)
N1 Eu N1 2_665 . 4_565 87.3(4)
N1 Eu N3 2_665 . 4_565 74.6(4)
N3 Eu O2 2_665 . 4_565 67.7(3)
N3 Eu N1 2_665 . 4_565 145.3(3)
N3 Eu N3 2_665 . 4_565 119.7(4)
O2 Eu N1 4_565 . 4_565 127.2(3)
O2 Eu N3 4_565 . 4_565 64.3(3)
N1 Eu N3 4_565 . 4_565 62.9(4)
C3 O1 C4 . . . 115.4(10)
Eu O2 C17 . . . 121.6(5)
Eu N1 C9 . . . 136.1(5)
Eu N1 C11 . . . 118.1(6)
C9 N1 C11 . . . 105.5(7)
C8 N2 C11 . . . 106.8(7)
C8 N2 C22 . . . 123.9(7)
C11 N2 C22 . . . 128.8(9)
Eu N3 C12 . . . 118.9(7)
Eu N3 C16 . . . 115.3(5)
C12 N3 C16 . . . 118.4(7)
C17 N4 C18 . . . 118.9(10)
C17 N4 C20 . . . 123.9(8)
C18 N4 C20 . . . 116.5(10)
C2 C1 C24 . . . 112.9(9)
C2 C1 C2 . . 2_665 105.8(18)
C2 C1 C2 . . 4_565 105.9(14)
C24 C1 C2 . . 2_665 112.8(9)
C24 C1 C2 . . 4_565 112.9(11)
C2 C1 C2 2_665 . 4_565 105.8(16)
C1 C2 C3 . . . 120.0(13)
O1 C3 C2 . . . 114.9(12)
O1 C4 C5 . . . 114.1(10)
C4 C5 C6 . . . 118.6(9)
C4 C5 C10 . . . 119.7(8)
C6 C5 C10 . . . 121.7(10)
C5 C6 C7 . . . 121.4(9)
C6 C7 C8 . . . 116.4(8)
N2 C8 C7 . . . 131.1(8)
N2 C8 C9 . . . 105.9(7)
C7 C8 C9 . . . 123.0(9)
N1 C9 C8 . . . 109.0(9)
N1 C9 C10 . . . 131.4(7)
C8 C9 C10 . . . 119.6(8)
C5 C10 C9 . . . 117.8(7)
N1 C11 N2 . . . 112.8(8)
N1 C11 C12 . . . 120.8(7)
N2 C11 C12 . . . 126.3(8)
N3 C12 C11 . . . 112.6(7)
N3 C12 C13 . . . 122.1(9)
C11 C12 C13 . . . 125.2(7)
C12 C13 C14 . . . 119.0(8)
C13 C14 C15 . . . 119.5(7)
C14 C15 C16 . . . 117.0(9)
N3 C16 C15 . . . 123.8(8)
N3 C16 C17 . . . 112.6(7)
C15 C16 C17 . . . 122.9(9)
O2 C17 N4 . . . 122.8(7)
O2 C17 C16 . . . 115.4(10)
N4 C17 C16 . . . 121.7(10)
N4 C18 C19 . . . 109.4(9)
N4 C20 C21 . . . 112.9(11)
N2 C22 C23 . . . 111.4(9)
O01 Cl1 O02 . . . 112.6(9)
O01 Cl1 O03 . . . 106.7(11)
O01 Cl1 O04 . . . 102.0(12)
O02 Cl1 O03 . . . 109.9(11)
O02 Cl1 O04 . . . 108.9(11)
O03 Cl1 O04 . . . 116.6(15)
O01' Cl1 O02' . . . 107(3)
O01' Cl1 O03' . . . 109(3)
O01' Cl1 O04' . . . 113(4)
O02' Cl1 O03' . . . 109(3)
O02' Cl1 O04' . . . 108(3)
O03' Cl1 O04' . . . 112(3)

loop_
_geom_bond_atom_site_label_1
_geom_bond_atom_site_label_2
_geom_bond_site_symmetry_1
_geom_bond_site_symmetry_2
_geom_bond_distance
Eu C1 . . 7.57(2)
Eu O2 . . 2.419(6)
Eu N1 . . 2.586(6)
Eu N3 . . 2.602(8)
Eu O2 . 2_665 2.419(8)
Eu N1 . 2_665 2.586(8)
Eu N3 . 2_665 2.602(16)
Eu O2 . 4_565 2.420(9)
Eu N1 . 4_565 2.586(10)
Eu N3 . 4_565 2.602(7)
O1 C3 . . 1.38(3)
O1 C4 . . 1.404(13)
O2 C17 . . 1.273(13)
N1 C9 . . 1.392(11)
N1 C11 . . 1.327(11)
N2 C8 . . 1.388(12)
N2 C11 . . 1.356(10)
N2 C22 . . 1.488(11)
N3 C12 . . 1.338(9)
N3 C16 . . 1.336(13)
N4 C17 . . 1.309(16)
N4 C18 . . 1.496(12)
N4 C20 . . 1.489(17)
C1 C2 . . 1.59(3)
C1 C24 . . 1.43(4)
C1 C2 . 2_665 1.59(3)
C1 C2 . 4_565 1.59(5)
C2 C3 . . 1.48(4)
C4 C5 . . 1.542(16)
C5 C6 . . 1.404(12)
C5 C10 . . 1.382(13)
C6 C7 . . 1.380(16)
C7 C8 . . 1.394(13)
C8 C9 . . 1.403(11)
C9 C10 . . 1.395(14)
C11 C12 . . 1.473(13)
C12 C13 . . 1.392(11)
C13 C14 . . 1.381(15)
C14 C15 . . 1.401(12)
C15 C16 . . 1.391(11)
C16 C17 . . 1.501(11)
C18 C19 . . 1.55(3)
C20 C21 . . 1.49(3)
C22 C23 . . 1.508(13)
Cl1 O01 . . 1.355(12)
Cl1 O02 . . 1.391(11)
Cl1 O03 . . 1.43(3)
Cl1 O04 . . 1.52(4)
Cl1 O01' . . 1.41(4)
Cl1 O02' . . 1.51(3)
Cl1 O03' . . 1.37(4)
Cl1 O04' . . 1.38(4)

loop_
_geom_torsion_atom_site_label_1
_geom_torsion_atom_site_label_2
_geom_torsion_atom_site_label_3
_geom_torsion_atom_site_label_4
_geom_torsion_site_symmetry_1
_geom_torsion_site_symmetry_2
_geom_torsion_site_symmetry_3
_geom_torsion_site_symmetry_4
_geom_torsion
C4 O1 C3 C2 . . . . -81.8(14)
C3 O1 C4 C5 . . . . 76.9(12)
C11 N1 C9 C8 . . . . 1.6(10)
C11 N1 C9 C10 . . . . 178.8(10)
C9 N1 C11 N2 . . . . -2.6(11)
C9 N1 C11 C12 . . . . -179.2(9)
C11 N2 C8 C7 . . . . -179.0(10)
C11 N2 C8 C9 . . . . -1.4(10)
C22 N2 C8 C7 . . . . -6.9(15)
C22 N2 C8 C9 . . . . 170.8(8)
C8 N2 C11 N1 . . . . 2.6(11)
C8 N2 C11 C12 . . . . 179.0(9)
C22 N2 C11 N1 . . . . -169.1(8)
C22 N2 C11 C12 . . . . 7.3(15)
C8 N2 C22 C23 . . . . 84.8(11)
C11 N2 C22 C23 . . . . -104.8(11)
C16 N3 C12 C11 . . . . -178.9(9)
C16 N3 C12 C13 . . . . -3.5(15)
C12 N3 C16 C15 . . . . 4.8(15)
C12 N3 C16 C17 . . . . 175.1(9)
C18 N4 C17 O2 . . . . -10.5(13)
C18 N4 C17 C16 . . . . 167.7(8)
C20 N4 C17 O2 . . . . 159.7(9)
C20 N4 C17 C16 . . . . -22.1(13)
C17 N4 C18 C19 . . . . -115.2(13)
C20 N4 C18 C19 . . . . 73.9(14)
C17 N4 C20 C21 . . . . -105.7(14)
C18 N4 C20 C21 . . . . 64.7(15)
C24 C1 C2 C3 . . . . 71.3(14)
C2 C1 C2 C3 2_665 . . . -52.6(19)
C2 C1 C2 C3 4_565 . . . -164.6(14)
C1 C2 C3 O1 . . . . -172.0(13)
O1 C4 C5 C6 . . . . 48.2(14)
O1 C4 C5 C10 . . . . -132.1(10)
C4 C5 C6 C7 . . . . -178.2(10)
C10 C5 C6 C7 . . . . 2.1(17)
C4 C5 C10 C9 . . . . -180.0(9)
C6 C5 C10 C9 . . . . -.3(16)
C5 C6 C7 C8 . . . . -2.6(15)
C6 C7 C8 N2 . . . . 178.8(10)
C6 C7 C8 C9 . . . . 1.5(15)
N2 C8 C9 N1 . . . . -.1(10)
N2 C8 C9 C10 . . . . -177.7(9)
C7 C8 C9 N1 . . . . 177.8(9)
C7 C8 C9 C10 . . . . .2(15)
N1 C9 C10 C5 . . . . -177.7(10)
C8 C9 C10 C5 . . . . -.8(14)
N1 C11 C12 N3 . . . . 22.7(13)
N1 C11 C12 C13 . . . . -152.6(10)
N2 C11 C12 N3 . . . . -153.4(9)
N2 C11 C12 C13 . . . . 31.4(16)
N3 C12 C13 C14 . . . . .1(16)
C11 C12 C13 C14 . . . . 174.9(10)
C12 C13 C14 C15 . . . . 2.1(16)
C13 C14 C15 C16 . . . . -1.0(16)
C14 C15 C16 N3 . . . . -2.6(16)
C14 C15 C16 C17 . . . . -171.9(10)
N3 C16 C17 O2 . . . . -38.2(12)
N3 C16 C17 N4 . . . . 143.5(9)
C15 C16 C17 O2 . . . . 132.2(11)
C15 C16 C17 N4 . . . . -46.1(15)
